data_4063209
loop_
_publ_author_name
'Hari K. Gupta'
'Nicole Rampersad'
'Mark Stradiotto'
'Michael J. McGlinchey'

_publ_section_title
;
 Rhodium Acetylacetonate and Iron Tricarbonyl Complexes of Tetracyclone
 and 3-Ferrocenyl-2,4,5-triphenylcyclopentadienone: An X-ray
 Crystallographic and NMR Study
;
_journal_name_full Organometallics
_journal_page_first 184
_journal_page_last 191
_journal_paper_doi 10.1021/om990559b
_journal_volume 19
_journal_year 2000
_chemical_formula_sum 'C38 H31 Fe O3 Rh'
_chemical_formula_weight 694.39
_chemical_name_systematic
; 
 ? 
;
_space_group_IT_number 15
_symmetry_cell_setting monoclinic
_symmetry_space_group_name_Hall '-I 2ya'
_symmetry_space_group_name_H-M 'I 1 2/a 1'
_atom_sites_solution_hydrogens geom
_atom_sites_solution_primary direct
_atom_sites_solution_secondary difmap
_audit_creation_method SHELXL
_cell_angle_alpha 90.00
_cell_angle_beta 97.09(2)
_cell_angle_gamma 90.00
_cell_formula_units_Z 8
_cell_length_a 20.834(11)
_cell_length_b 12.455(7)
_cell_length_c 25.752(20)
_cell_measurement_reflns_used 317
_cell_measurement_temperature 299(2)
_cell_measurement_theta_max 23.50
_cell_measurement_theta_min 1.59
_cell_volume 6631.2(74)
_computing_cell_refinement 'Bruker SMART'
_computing_data_collection 'Bruker SMART'
_computing_data_reduction 'Bruker SHELXTL'
_computing_molecular_graphics 'Bruker SHELXTL'
_computing_publication_material 'Bruker SHELXTL'
_computing_structure_refinement 'SHELXL-V.5.03 (Sheldrick, 1994)'
_computing_structure_solution 'SHELXTL-V.5.03 (Sheldrick, 1994)'
_diffrn_ambient_temperature 299(2)
_diffrn_measurement_device_type 'Siemems Smart CCD'
_diffrn_measurement_method '\w scans'
_diffrn_radiation_monochromator graphite
_diffrn_radiation_source 'rotating anode'
_diffrn_radiation_type MoK\a
_diffrn_radiation_wavelength 0.71073
_diffrn_reflns_av_R_equivalents 0.0927
_diffrn_reflns_av_sigmaI/netI 0.0951
_diffrn_reflns_limit_h_max 24
_diffrn_reflns_limit_h_min -26
_diffrn_reflns_limit_k_max 14
_diffrn_reflns_limit_k_min -16
_diffrn_reflns_limit_l_max 33
_diffrn_reflns_limit_l_min -33
_diffrn_reflns_number 19560
_diffrn_reflns_theta_max 23.50
_diffrn_reflns_theta_min 1.59
_exptl_absorpt_coefficient_mu 0.969
_exptl_absorpt_correction_T_max 0.9131
_exptl_absorpt_correction_T_min 05904
_exptl_absorpt_correction_type 'SADABS (Sheldrick, 1996)'
_exptl_crystal_colour red
_exptl_crystal_density_diffrn 1.391
_exptl_crystal_description prism
_exptl_crystal_F_000 2832
_exptl_crystal_size_max 0.24
_exptl_crystal_size_mid 0.20
_exptl_crystal_size_min 0.17
_refine_diff_density_max 0.500
_refine_diff_density_min -0.414
_refine_diff_density_rms 0.089
_refine_ls_extinction_method none
_refine_ls_goodness_of_fit_all 0.913
_refine_ls_goodness_of_fit_obs 1.079
_refine_ls_hydrogen_treatment noref
_refine_ls_matrix_type full
_refine_ls_number_parameters 388
_refine_ls_number_reflns 4889
_refine_ls_number_restraints 0
_refine_ls_restrained_S_all 0.915
_refine_ls_restrained_S_obs 1.079
_refine_ls_R_factor_all 0.0940
_refine_ls_R_factor_obs 0.0478
_refine_ls_shift/esd_max -0.001
_refine_ls_shift/esd_mean 0.000
_refine_ls_structure_factor_coef Fsqd
_refine_ls_weighting_details 'w=1/[\s^2^(Fo^2^)+(0.0553P)^2^+0.0000P] where P=(Fo^2^+2Fc^2^)/3'
_refine_ls_weighting_scheme calc
_refine_ls_wR_factor_all 0.1123
_refine_ls_wR_factor_obs 0.0997
_reflns_number_observed 2932
_reflns_number_total 4897
_reflns_observed_criterion >2sigma(I)
_cod_depositor_comments
;
The following automatic conversions were performed:

'_refine_ls_weighting_scheme' value 'calc
w=1/[\s^2^(Fo^2^)+(0.0553P)^2^+0.0000P] where P=(Fo^2^+2Fc^2^)/3' was
changed to 'calc'. New tag '_refine_ls_weighting_details' was
created. The value of the new tag was set to
'w=1/[\s^2^(Fo^2^)+(0.0553P)^2^+0.0000P] where P=(Fo^2^+2Fc^2^)/3'.

Automatic conversion script
Id: cif_fix_values 3143 2015-03-26 13:38:13Z robertas 
;
_cod_original_sg_symbol_H-M I2/a
_cod_database_code 4063209

loop_
_symmetry_equiv_pos_as_xyz
'x, y, z'
'-x+1/2, y, -z'
'x+1/2, y+1/2, z+1/2'
'-x+1, y+1/2, -z+1/2'
'-x, -y, -z'
'x-1/2, -y, z'
'-x+1/2, -y+1/2, -z+1/2'
'x, -y+1/2, z+1/2'

loop_
_atom_site_aniso_label
_atom_site_aniso_U_11
_atom_site_aniso_U_22
_atom_site_aniso_U_33
_atom_site_aniso_U_23
_atom_site_aniso_U_13
_atom_site_aniso_U_12
Rh1 0.0408(3) 0.0466(3) 0.0380(3) 0.0081(2) 0.0042(2) -0.0009(3)
Fe1 0.0526(6) 0.0414(6) 0.0437(5) 0.0034(4) 0.0113(4) 0.0014(5)
O1 0.069(3) 0.051(3) 0.044(2) -0.008(2) 0.000(2) -0.003(2)
O2 0.050(3) 0.068(3) 0.050(3) 0.017(2) 0.010(2) -0.010(2)
O3 0.048(2) 0.054(3) 0.049(2) 0.017(2) 0.002(2) 0.007(2)
C1 0.053(4) 0.048(4) 0.030(3) 0.011(3) 0.000(3) 0.001(3)
C2 0.045(4) 0.038(4) 0.041(4) 0.014(3) 0.005(3) -0.004(3)
C3 0.039(3) 0.047(4) 0.030(3) 0.012(3) 0.010(3) -0.002(3)
C4 0.042(4) 0.033(4) 0.035(3) 0.005(3) 0.003(3) -0.008(3)
C5 0.037(4) 0.040(4) 0.048(4) 0.009(3) 0.001(3) 0.002(3)
C6 0.072(5) 0.119(7) 0.058(4) 0.019(4) 0.013(4) -0.035(5)
C7 0.067(5) 0.051(5) 0.036(4) 0.003(3) 0.000(3) -0.023(4)
C8 0.078(5) 0.041(4) 0.039(4) 0.016(3) -0.002(4) -0.014(4)
C9 0.061(5) 0.049(5) 0.036(4) 0.006(3) -0.011(3) 0.001(4)
C10 0.089(6) 0.066(5) 0.081(5) 0.027(4) -0.007(4) 0.013(5)
C21 0.042(4) 0.060(5) 0.038(3) 0.008(3) 0.000(3) -0.001(4)
C22 0.042(4) 0.064(5) 0.080(5) 0.018(4) -0.003(3) -0.007(4)
C23 0.061(6) 0.084(6) 0.098(6) 0.021(5) -0.001(4) -0.022(5)
C24 0.046(5) 0.108(7) 0.072(5) 0.022(5) -0.003(4) -0.014(5)
C25 0.058(5) 0.082(6) 0.072(5) 0.019(4) 0.014(4) 0.022(5)
C26 0.051(5) 0.062(5) 0.064(4) 0.014(3) 0.014(3) 0.002(4)
C31 0.052(4) 0.044(4) 0.031(3) 0.003(3) 0.010(3) -0.006(3)
C32 0.056(4) 0.081(6) 0.054(4) -0.010(4) 0.020(4) -0.023(4)
C33 0.082(6) 0.081(7) 0.054(4) -0.022(4) 0.014(4) -0.030(5)
C34 0.093(6) 0.049(5) 0.057(4) 0.004(4) 0.018(4) 0.014(4)
C35 0.089(5) 0.057(4) 0.035(4) -0.001(3) 0.012(3) 0.012(4)
C36 0.130(8) 0.033(5) 0.092(7) 0.003(4) 0.035(6) -0.014(5)
C37 0.149(9) 0.058(6) 0.076(6) 0.036(5) 0.028(6) 0.034(6)
C38 0.159(10) 0.082(7) 0.051(5) 0.032(5) 0.017(6) 0.003(7)
C39 0.135(9) 0.062(6) 0.098(7) -0.004(5) 0.076(6) -0.026(6)
C40 0.087(6) 0.076(6) 0.108(7) -0.007(5) 0.030(5) -0.030(5)
C41 0.039(4) 0.063(5) 0.041(4) -0.004(3) 0.005(3) 0.011(4)
C42 0.091(6) 0.071(6) 0.060(5) 0.008(4) -0.025(4) 0.007(5)
C43 0.105(7) 0.093(7) 0.069(6) -0.006(5) -0.033(5) 0.041(6)
C44 0.073(6) 0.111(8) 0.085(6) -0.032(6) -0.029(5) 0.015(6)
C45 0.060(5) 0.090(7) 0.089(6) -0.019(5) 0.010(5) -0.025(5)
C46 0.039(4) 0.070(5) 0.070(5) -0.002(4) 0.000(4) -0.012(4)
C51 0.057(5) 0.059(5) 0.030(3) 0.008(3) 0.006(3) 0.014(4)
C52 0.052(5) 0.084(6) 0.068(5) 0.001(4) 0.010(4) 0.010(4)
C53 0.057(5) 0.134(9) 0.072(5) 0.012(5) 0.021(4) 0.019(6)
C54 0.101(8) 0.123(9) 0.071(6) 0.001(6) 0.029(5) 0.061(7)
C55 0.114(8) 0.084(7) 0.077(5) 0.005(5) 0.030(5) 0.035(6)
C56 0.088(6) 0.063(6) 0.050(4) 0.006(4) 0.018(4) 0.014(4)

loop_
_atom_site_label
_atom_site_type_symbol
_atom_site_fract_x
_atom_site_fract_y
_atom_site_fract_z
_atom_site_U_iso_or_equiv
_atom_site_thermal_displace_type
_atom_site_occupancy
_atom_site_calc_flag
_atom_site_refinement_flags
Rh1 Rh -0.02449(2) -0.94498(4) -0.11075(2) 0.0419(2) Uani 1 d .
Fe1 Fe 0.05025(4) -0.89175(7) -0.29264(3) 0.0455(3) Uani 1 d .
O1 O 0.0211(2) -0.6949(3) -0.0821(2) 0.0551(11) Uani 1 d .
O2 O -0.0914(2) -1.0115(4) -0.06917(15) 0.0560(11) Uani 1 d .
O3 O 0.0404(2) -1.0584(3) -0.08185(15) 0.0507(10) Uani 1 d .
C1 C 0.0001(3) -0.7590(5) -0.1162(2) 0.044(2) Uani 1 d .
C2 C 0.0370(3) -0.8346(5) -0.1456(2) 0.0414(15) Uani 1 d .
C3 C -0.0055(3) -0.8866(5) -0.1854(2) 0.0383(14) Uani 1 d .
C4 C -0.0715(3) -0.8611(4) -0.1752(2) 0.0369(14) Uani 1 d .
C5 C -0.0689(3) -0.7911(5) -0.1313(2) 0.0420(15) Uani 1 d .
C6 C -0.1385(3) -1.1168(6) -0.0091(2) 0.082(2) Uani 1 d .
H6A H -0.1741(3) -1.0708(6) -0.0213(2) 0.124 Uiso 1 calc R
H6B H -0.1268(3) -1.1064(6) 0.0278(2) 0.124 Uiso 1 calc R
H6C H -0.1508(3) -1.1903(6) -0.0157(2) 0.124 Uiso 1 calc R
C7 C -0.0817(3) -1.0904(5) -0.0375(2) 0.052(2) Uani 1 d .
C8 C -0.0244(3) -1.1466(5) -0.0264(2) 0.053(2) Uani 1 d .
H8A H -0.0236(3) -1.2006(5) -0.0014(2) 0.064 Uiso 1 calc R
C9 C 0.0307(3) -1.1307(5) -0.0484(2) 0.050(2) Uani 1 d .
C10 C 0.0883(3) -1.2035(6) -0.0350(3) 0.080(2) Uani 1 d .
H10A H 0.1229(3) -1.1810(6) -0.0539(3) 0.120 Uiso 1 calc R
H10B H 0.0764(3) -1.2760(6) -0.0444(3) 0.120 Uiso 1 calc R
H10C H 0.1023(3) -1.1998(6) 0.0019(3) 0.120 Uiso 1 calc R
C21 C 0.1095(3) -0.8307(6) -0.1386(2) 0.047(2) Uani 1 d .
C22 C 0.1387(3) -0.7321(6) -0.1454(3) 0.063(2) Uani 1 d .
H22A H 0.1132(3) -0.6719(6) -0.1539(3) 0.075 Uiso 1 calc R
C23 C 0.2054(4) -0.7228(7) -0.1398(3) 0.082(2) Uani 1 d .
H23A H 0.2247(4) -0.6564(7) -0.1437(3) 0.098 Uiso 1 calc R
C24 C 0.2431(4) -0.8130(8) -0.1282(3) 0.076(2) Uani 1 d .
H24A H 0.2879(4) -0.8079(8) -0.1257(3) 0.091 Uiso 1 calc R
C25 C 0.2150(4) -0.9087(7) -0.1204(2) 0.070(2) Uani 1 d .
H25A H 0.2409(4) -0.9684(7) -0.1115(2) 0.084 Uiso 1 calc R
C26 C 0.1479(3) -0.9190(6) -0.1258(2) 0.058(2) Uani 1 d .
H26A H 0.1292(3) -0.9853(6) -0.1207(2) 0.070 Uiso 1 calc R
C31 C 0.0100(3) -0.9494(5) -0.2301(2) 0.0419(15) Uani 1 d .
C32 C -0.0311(3) -0.9672(5) -0.2775(2) 0.062(2) Uani 1 d .
H32A H -0.0752(3) -0.9391(5) -0.2856(2) 0.075 Uiso 1 calc R
C33 C 0.0022(4) -1.0308(6) -0.3119(3) 0.072(2) Uani 1 d .
H33A H -0.0149(4) -1.0541(6) -0.3472(3) 0.086 Uiso 1 calc R
C34 C 0.0638(4) -1.0529(5) -0.2860(2) 0.066(2) Uani 1 d .
H34A H 0.0977(4) -1.0941(5) -0.3002(2) 0.079 Uiso 1 calc R
C35 C 0.0692(3) -1.0041(5) -0.2360(2) 0.060(2) Uani 1 d .
H35A H 0.1077(3) -1.0059(5) -0.2099(2) 0.072 Uiso 1 calc R
C36 C 0.0680(5) -0.7322(6) -0.2815(3) 0.084(3) Uani 1 d .
H36A H 0.0586(5) -0.6903(6) -0.2511(3) 0.100 Uiso 1 calc R
C37 C 0.0257(5) -0.7476(6) -0.3274(4) 0.093(3) Uani 1 d .
H37A H -0.0182(5) -0.7184(6) -0.3349(4) 0.111 Uiso 1 calc R
C38 C 0.0571(6) -0.8143(7) -0.3610(3) 0.097(3) Uani 1 d .
H38A H 0.0395(6) -0.8386(7) -0.3960(3) 0.117 Uiso 1 calc R
C39 C 0.1182(5) -0.8369(6) -0.3352(4) 0.094(3) Uani 1 d .
H39A H 0.1510(5) -0.8812(6) -0.3492(4) 0.112 Uiso 1 calc R
C40 C 0.1254(4) -0.7874(7) -0.2857(3) 0.089(3) Uani 1 d .
H40A H 0.1637(4) -0.7899(7) -0.2596(3) 0.107 Uiso 1 calc R
C41 C -0.1313(3) -0.8936(6) -0.2085(2) 0.048(2) Uani 1 d .
C42 C -0.1593(4) -0.8221(6) -0.2460(3) 0.077(2) Uani 1 d .
H42A H -0.1420(4) -0.7536(6) -0.2481(3) 0.092 Uiso 1 calc R
C43 C -0.2135(4) -0.8523(8) -0.2807(3) 0.093(3) Uani 1 d .
H43A H -0.2320(4) -0.8040(8) -0.3058(3) 0.111 Uiso 1 calc R
C44 C -0.2388(4) -0.9518(9) -0.2777(3) 0.093(3) Uani 1 d .
H44A H -0.2743(4) -0.9724(9) -0.3010(3) 0.111 Uiso 1 calc R
C45 C -0.2124(4) -1.0220(7) -0.2405(3) 0.080(2) Uani 1 d .
H45A H -0.2307(4) -1.0897(7) -0.2380(3) 0.095 Uiso 1 calc R
C46 C -0.1580(3) -0.9930(6) -0.2061(3) 0.060(2) Uani 1 d .
H46A H -0.1399(3) -1.0421(6) -0.1813(3) 0.072 Uiso 1 calc R
C51 C -0.1242(3) -0.7443(5) -0.1087(2) 0.049(2) Uani 1 d .
C52 C -0.1792(3) -0.8045(6) -0.1024(2) 0.068(2) Uani 1 d .
H52A H -0.1811(3) -0.8765(6) -0.1119(2) 0.081 Uiso 1 calc R
C53 C -0.2309(4) -0.7579(9) -0.0821(3) 0.087(3) Uani 1 d .
H53A H -0.2673(4) -0.7987(9) -0.0779(3) 0.104 Uiso 1 calc R
C54 C -0.2287(5) -0.6524(9) -0.0682(3) 0.097(3) Uani 1 d .
H54A H -0.2636(5) -0.6216(9) -0.0544(3) 0.116 Uiso 1 calc R
C55 C -0.1761(5) -0.5916(7) -0.0741(3) 0.090(3) Uani 1 d .
H55A H -0.1755(5) -0.5192(7) -0.0652(3) 0.108 Uiso 1 calc R
C56 C -0.1231(4) -0.6377(6) -0.0933(2) 0.066(2) Uani 1 d .
H56A H -0.0865(4) -0.5965(6) -0.0959(2) 0.080 Uiso 1 calc R

loop_
_atom_type_symbol
_atom_type_description
_atom_type_scat_dispersion_real
_atom_type_scat_dispersion_imag
_atom_type_scat_source
C C 0.0033 0.0016 'International Tables Vol C Tables 4.2.6.8 and 6.1.1.4'
H H 0.0000 0.0000 'International Tables Vol C Tables 4.2.6.8 and 6.1.1.4'
O O 0.0106 0.0060 'International Tables Vol C Tables 4.2.6.8 and 6.1.1.4'
Fe Fe 0.3463 0.8444 'International Tables Vol C Tables 4.2.6.8 and 6.1.1.4'
Rh Rh -1.1178 0.9187 'International Tables Vol C Tables 4.2.6.8 and 6.1.1.4'

loop_
_geom_angle_atom_site_label_1
_geom_angle_atom_site_label_2
_geom_angle_atom_site_label_3
_geom_angle
O3 Rh1 O2 89.6(2)
O3 Rh1 C4 149.4(2)
O2 Rh1 C4 109.6(2)
O3 Rh1 C3 112.2(2)
O2 Rh1 C3 145.7(2)
C4 Rh1 C3 40.5(2)
O3 Rh1 C2 101.2(2)
O2 Rh1 C2 164.1(2)
C4 Rh1 C2 66.2(2)
C3 Rh1 C2 38.8(2)
O3 Rh1 C5 161.7(2)
O2 Rh1 C5 100.9(2)
C4 Rh1 C5 39.0(2)
C3 Rh1 C5 66.4(2)
C2 Rh1 C5 65.8(2)
O3 Rh1 C1 124.1(2)
O2 Rh1 C1 126.4(2)
C4 Rh1 C1 63.3(2)
C3 Rh1 C1 63.3(2)
C2 Rh1 C1 37.8(2)
C5 Rh1 C1 38.0(2)
C39 Fe1 C32 158.0(3)
C39 Fe1 C40 40.8(3)
C32 Fe1 C40 160.1(3)
C39 Fe1 C35 122.6(4)
C32 Fe1 C35 68.5(3)
C40 Fe1 C35 107.5(3)
C39 Fe1 C38 40.2(3)
C32 Fe1 C38 122.7(4)
C40 Fe1 C38 68.6(4)
C35 Fe1 C38 157.8(3)
C39 Fe1 C33 121.0(3)
C32 Fe1 C33 41.4(2)
C40 Fe1 C33 157.1(3)
C35 Fe1 C33 68.5(3)
C38 Fe1 C33 106.2(3)
C39 Fe1 C34 106.3(3)
C32 Fe1 C34 68.6(3)
C40 Fe1 C34 121.9(4)
C35 Fe1 C34 40.9(2)
C38 Fe1 C34 121.3(3)
C33 Fe1 C34 40.3(3)
C39 Fe1 C36 67.6(3)
C32 Fe1 C36 124.7(3)
C40 Fe1 C36 40.2(3)
C35 Fe1 C36 123.8(3)
C38 Fe1 C36 68.1(3)
C33 Fe1 C36 160.5(4)
C34 Fe1 C36 158.8(4)
C39 Fe1 C31 159.4(4)
C32 Fe1 C31 41.0(2)
C40 Fe1 C31 123.1(3)
C35 Fe1 C31 41.3(2)
C38 Fe1 C31 159.2(4)
C33 Fe1 C31 69.7(2)
C34 Fe1 C31 69.6(2)
C36 Fe1 C31 108.6(3)
C39 Fe1 C37 67.6(4)
C32 Fe1 C37 108.8(3)
C40 Fe1 C37 67.9(4)
C35 Fe1 C37 159.9(3)
C38 Fe1 C37 40.7(3)
C33 Fe1 C37 123.6(4)
C34 Fe1 C37 158.4(4)
C36 Fe1 C37 40.1(3)
C31 Fe1 C37 123.5(3)
C7 O2 Rh1 125.8(4)
C9 O3 Rh1 125.6(4)
O1 C1 C2 128.1(6)
O1 C1 C5 127.3(5)
C2 C1 C5 103.9(5)
O1 C1 Rh1 130.6(4)
C2 C1 Rh1 62.6(3)
C5 C1 Rh1 63.2(3)
C3 C2 C1 109.9(5)
C3 C2 C21 128.9(5)
C1 C2 C21 119.7(5)
C3 C2 Rh1 70.2(3)
C1 C2 Rh1 79.6(3)
C21 C2 Rh1 127.9(4)
C2 C3 C31 129.2(5)
C2 C3 C4 106.5(5)
C31 C3 C4 124.2(5)
C2 C3 Rh1 71.0(3)
C31 C3 Rh1 127.6(4)
C4 C3 Rh1 68.2(3)
C5 C4 C3 109.3(5)
C5 C4 C41 125.2(5)
C3 C4 C41 125.2(5)
C5 C4 Rh1 73.1(3)
C3 C4 Rh1 71.2(3)
C41 C4 Rh1 126.8(4)
C4 C5 C51 126.9(5)
C4 C5 C1 108.2(5)
C51 C5 C1 124.4(5)
C4 C5 Rh1 68.0(3)
C51 C5 Rh1 125.8(4)
C1 C5 Rh1 78.8(3)
O2 C7 C8 125.8(6)
O2 C7 C6 114.1(6)
C8 C7 C6 120.1(6)
C9 C8 C7 126.4(6)
O3 C9 C8 126.6(6)
O3 C9 C10 112.9(6)
C8 C9 C10 120.4(6)
C26 C21 C22 118.9(6)
C26 C21 C2 123.4(6)
C22 C21 C2 117.7(6)
C23 C22 C21 120.7(7)
C24 C23 C22 119.4(7)
C25 C24 C23 120.3(7)
C24 C25 C26 120.8(7)
C21 C26 C25 119.8(6)
C32 C31 C35 105.8(5)
C32 C31 C3 126.3(6)
C35 C31 C3 127.9(5)
C32 C31 Fe1 68.9(3)
C35 C31 Fe1 69.0(3)
C3 C31 Fe1 125.9(4)
C31 C32 C33 109.3(6)
C31 C32 Fe1 70.2(3)
C33 C32 Fe1 69.7(4)
C34 C33 C32 107.5(6)
C34 C33 Fe1 69.9(4)
C32 C33 Fe1 68.9(4)
C33 C34 C35 108.3(6)
C33 C34 Fe1 69.8(4)
C35 C34 Fe1 69.4(4)
C34 C35 C31 109.1(6)
C34 C35 Fe1 69.8(4)
C31 C35 Fe1 69.7(3)
C40 C36 C37 108.8(8)
C40 C36 Fe1 69.5(4)
C37 C36 Fe1 70.3(4)
C36 C37 C38 107.8(8)
C36 C37 Fe1 69.6(4)
C38 C37 Fe1 69.0(4)
C39 C38 C37 107.0(9)
C39 C38 Fe1 69.4(4)
C37 C38 Fe1 70.3(4)
C38 C39 C40 109.4(8)
C38 C39 Fe1 70.4(5)
C40 C39 Fe1 70.1(4)
C36 C40 C39 106.9(8)
C36 C40 Fe1 70.3(4)
C39 C40 Fe1 69.2(4)
C46 C41 C42 118.4(6)
C46 C41 C4 122.9(6)
C42 C41 C4 118.6(6)
C41 C42 C43 120.5(7)
C44 C43 C42 119.8(8)
C43 C44 C45 120.2(8)
C44 C45 C46 120.4(8)
C41 C46 C45 120.7(7)
C56 C51 C52 117.7(6)
C56 C51 C5 120.4(6)
C52 C51 C5 121.8(6)
C53 C52 C51 120.6(7)
C54 C53 C52 120.1(8)
C55 C54 C53 120.7(8)
C54 C55 C56 119.9(8)
C51 C56 C55 120.9(7)

loop_
_geom_bond_atom_site_label_1
_geom_bond_atom_site_label_2
_geom_bond_distance
Rh1 O3 2.032(4)
Rh1 O2 2.036(4)
Rh1 C4 2.098(5)
Rh1 C3 2.139(5)
Rh1 C2 2.149(5)
Rh1 C5 2.165(6)
Rh1 C1 2.380(6)
Fe1 C39 2.014(7)
Fe1 C32 2.019(6)
Fe1 C40 2.025(7)
Fe1 C35 2.025(6)
Fe1 C38 2.027(7)
Fe1 C33 2.030(7)
Fe1 C34 2.031(7)
Fe1 C36 2.035(7)
Fe1 C31 2.035(5)
Fe1 C37 2.043(7)
O1 C1 1.227(6)
O2 C7 1.278(7)
O3 C9 1.279(7)
C1 C2 1.482(8)
C1 C5 1.495(8)
C2 C3 1.425(7)
C2 C21 1.499(8)
C3 C31 1.460(7)
C3 C4 1.468(7)
C4 C5 1.423(7)
C4 C41 1.479(8)
C5 C51 1.473(8)
C6 C7 1.500(8)
C7 C8 1.383(8)
C8 C9 1.356(8)
C9 C10 1.511(8)
C21 C26 1.377(8)
C21 C22 1.391(8)
C22 C23 1.383(8)
C23 C24 1.382(10)
C24 C25 1.353(9)
C25 C26 1.394(8)
C31 C32 1.419(8)
C31 C35 1.433(8)
C32 C33 1.431(8)
C33 C34 1.399(9)
C34 C35 1.416(8)
C36 C40 1.396(10)
C36 C37 1.398(11)
C37 C38 1.416(10)
C38 C39 1.389(11)
C39 C40 1.407(10)
C41 C46 1.362(8)
C41 C42 1.389(8)
C42 C43 1.403(9)
C43 C44 1.353(10)
C44 C45 1.361(11)
C45 C46 1.397(9)
C51 C56 1.385(8)
C51 C52 1.396(8)
C52 C53 1.382(9)
C53 C54 1.362(11)
C54 C55 1.355(11)
C55 C56 1.389(9)
